data_1504801
loop_
_publ_author_name
'Ogle, James W.'
'Zhang, Jubo'
'Reibenspies, Joseph H.'
'Abboud, Khalil A.'
'Miller, Stephen A.'

_publ_section_title
;
 Synthesis of electronically diverse tetraarylimidazolylidene carbenes via
 catalytic aldimine coupling.
;
_journal_issue 17
_journal_name_full 'Organic letters'
_journal_page_first 3677
_journal_page_last 3680
_journal_paper_doi 10.1021/ol8012765
_journal_volume 10
_journal_year 2008
_chemical_formula_sum 'C28 H22 Ag Cl3 N2'
_chemical_formula_weight 600.70
_chemical_name_systematic
; 
 ? 
;
_space_group_IT_number 36
_symmetry_cell_setting orthorhombic
_symmetry_space_group_name_Hall 'C 2c -2'
_symmetry_space_group_name_H-M 'C m c 21'
_atom_sites_solution_hydrogens geom
_atom_sites_solution_primary direct
_atom_sites_solution_secondary difmap
_audit_creation_method SHELXL-97
_audit_update_record
;
2007-11-30 # Formatted by publCIF
;
_cell_angle_alpha 90.00
_cell_angle_beta 90.00
_cell_angle_gamma 90.00
_cell_formula_units_Z 4
_cell_length_a 16.9545(11)
_cell_length_b 23.2586(15)
_cell_length_c 6.5773(4)
_cell_measurement_reflns_used 96
_cell_measurement_temperature 173(2)
_cell_measurement_theta_max 28.0
_cell_measurement_theta_min 2.0
_cell_volume 2593.7(3)
_computing_cell_refinement 'Bruker SMART v5.624 & SAINT 6.36a (Bruker 1998)'
_computing_data_collection 'Bruker SMART v5.624 (Bruker 1998)'
_computing_data_reduction 'Bruker SHELXTL v6.14 (Bruker 2000)'
_computing_molecular_graphics 'Bruker SHELXTL v6.14'
_computing_publication_material 'Bruker SHELXTL v6.14'
_computing_structure_refinement 'Bruker SHELXTL v6.14'
_computing_structure_solution 'Bruker SHELXTL v6.14'
_diffrn_ambient_temperature 173(2)
_diffrn_measured_fraction_theta_full 1.000
_diffrn_measured_fraction_theta_max 1.000
_diffrn_measurement_device_type 'SMART CCD area detector'
_diffrn_measurement_method '\w scans'
_diffrn_radiation_monochromator graphite
_diffrn_radiation_source 'fine-focus sealed tube'
_diffrn_radiation_type MoK\a
_diffrn_radiation_wavelength 0.71073
_diffrn_reflns_av_R_equivalents 0.0396
_diffrn_reflns_av_sigmaI/netI 0.0337
_diffrn_reflns_limit_h_max 22
_diffrn_reflns_limit_h_min -12
_diffrn_reflns_limit_k_max 30
_diffrn_reflns_limit_k_min -29
_diffrn_reflns_limit_l_max 8
_diffrn_reflns_limit_l_min -8
_diffrn_reflns_number 8743
_diffrn_reflns_theta_full 27.49
_diffrn_reflns_theta_max 27.49
_diffrn_reflns_theta_min 1.49
_diffrn_standards_decay_% 1
_diffrn_standards_number 0
_exptl_absorpt_coefficient_mu 1.106
_exptl_absorpt_correction_T_max 0.9424
_exptl_absorpt_correction_T_min 0.8204
_exptl_absorpt_correction_type integration
_exptl_absorpt_process_details 'based on measured indexed crystal faces, Bruker SHELXTL  v6.12 (Bruker 1998)'
_exptl_crystal_colour colorless
_exptl_crystal_density_diffrn 1.538
_exptl_crystal_density_method 'not measured'
_exptl_crystal_description needles
_exptl_crystal_F_000 1208
_exptl_crystal_size_max 0.09
_exptl_crystal_size_mid 0.09
_exptl_crystal_size_min 0.05
_refine_diff_density_max 0.483
_refine_diff_density_min -0.434
_refine_diff_density_rms 0.063
_refine_ls_abs_structure_details 'Flack H D (1983), Acta Cryst. A39, 876-881'
_refine_ls_abs_structure_Flack -0.05(2)
_refine_ls_extinction_method none
_refine_ls_goodness_of_fit_ref 1.035
_refine_ls_hydrogen_treatment constr
_refine_ls_matrix_type full
_refine_ls_number_parameters 166
_refine_ls_number_reflns 3002
_refine_ls_number_restraints 1
_refine_ls_restrained_S_all 1.035
_refine_ls_R_factor_all 0.0281
_refine_ls_R_factor_gt 0.0263
_refine_ls_shift/su_max 0.005
_refine_ls_shift/su_mean 0.000
_refine_ls_structure_factor_coef Fsqd
_refine_ls_weighting_details 'calc w=1/[\s^2^(Fo^2^)+(0.0374P)^2^] where P=(Fo^2^+2Fc^2^)/3'
_refine_ls_weighting_scheme calc
_refine_ls_wR_factor_gt 0.0623
_refine_ls_wR_factor_ref 0.0630
_reflns_number_gt 2874
_reflns_number_total 3002
_reflns_threshold_expression I>2\s(I)
_cod_data_source_file ol8012765_si_003.cif
_cod_data_source_block ogle1
_cod_depositor_comments
;
The following automatic conversions were performed:

'_symmetry_cell_setting' value 'Orthorhombic' changed to
'orthorhombic' according to
/home/saulius/struct/CIF-dictionaries/cif_core.dic dictionary named
'cif_core.dic' version 2.4.1 from 2010-06-29.

Automatic conversion script
Id: cif_fix_values 1715 2011-07-08 13:25:40Z adriana 
;
_cod_original_sg_symbol_H-M Cmc21
_cod_database_code 1504801

loop_
_symmetry_equiv_pos_as_xyz
'x, y, z'
'-x, -y, z+1/2'
'x, -y, z+1/2'
'-x, y, z'
'x+1/2, y+1/2, z'
'-x+1/2, -y+1/2, z+1/2'
'x+1/2, -y+1/2, z+1/2'
'-x+1/2, y+1/2, z'

loop_
_atom_site_label
_atom_site_type_symbol
_atom_site_fract_x
_atom_site_fract_y
_atom_site_fract_z
_atom_site_U_iso_or_equiv
_atom_site_adp_type
_atom_site_occupancy
_atom_site_symmetry_multiplicity
_atom_site_calc_flag
_atom_site_refinement_flags
_atom_site_disorder_assembly
_atom_site_disorder_group
Ag1 Ag -0.5000 1.016994(8) -0.35686(3) 0.02501(8) Uani 1 2 d S . .
Cl1 Cl -0.5000 1.11755(3) -0.38223(16) 0.0350(2) Uani 1 2 d S . .
N1 N -0.43718(11) 0.89221(7) -0.3834(4) 0.0213(4) Uani 1 1 d . . .
C1 C -0.5000 0.92773(12) -0.3739(9) 0.0196(6) Uani 1 2 d S . .
C2 C -0.46040(14) 0.83476(9) -0.4081(3) 0.0218(5) Uani 1 1 d . . .
C3 C -0.35566(13) 0.90979(8) -0.3732(6) 0.0247(5) Uani 1 1 d . . .
C4 C -0.32672(18) 0.93148(10) -0.1921(5) 0.0322(6) Uani 1 1 d . . .
H4A H -0.3605 0.9371 -0.0785 0.039 Uiso 1 1 calc R . .
C5 C -0.24687(18) 0.94491(11) -0.1804(5) 0.0403(7) Uani 1 1 d . . .
H5A H -0.2260 0.9600 -0.0574 0.048 Uiso 1 1 calc R . .
C6 C -0.19810(16) 0.93677(10) -0.3422(8) 0.0428(7) Uani 1 1 d . . .
H6A H -0.1436 0.9459 -0.3310 0.051 Uiso 1 1 calc R . .
C7 C -0.22759(18) 0.91536(11) -0.5223(5) 0.0409(7) Uani 1 1 d . . .
H7A H -0.1935 0.9098 -0.6352 0.049 Uiso 1 1 calc R . .
C8 C -0.30774(16) 0.90190(11) -0.5387(5) 0.0317(6) Uani 1 1 d . . .
H8A H -0.3286 0.8875 -0.6626 0.038 Uiso 1 1 calc R . .
C9 C -0.40524(15) 0.78567(10) -0.4176(4) 0.0240(5) Uani 1 1 d . . .
C10 C -0.39864(16) 0.75386(11) -0.5964(4) 0.0306(6) Uani 1 1 d . . .
H10A H -0.4273 0.7649 -0.7143 0.037 Uiso 1 1 calc R . .
C11 C -0.34958(19) 0.70559(11) -0.6009(5) 0.0378(7) Uani 1 1 d . . .
H11A H -0.3457 0.6831 -0.7210 0.045 Uiso 1 1 calc R . .
C12 C -0.30690(17) 0.69069(12) -0.4304(5) 0.0396(7) Uani 1 1 d . . .
H12A H -0.2732 0.6581 -0.4346 0.048 Uiso 1 1 calc R . .
C13 C -0.31250(18) 0.72243(11) -0.2541(5) 0.0366(6) Uani 1 1 d . . .
H13A H -0.2827 0.7118 -0.1376 0.044 Uiso 1 1 calc R . .
C14 C -0.36188(17) 0.77012(11) -0.2473(4) 0.0325(6) Uani 1 1 d . . .
H14A H -0.3659 0.7921 -0.1260 0.039 Uiso 1 1 calc R . .
Cl2 Cl -0.5000 0.63904(12) -0.9944(3) 0.1085(7) Uani 1 2 d S A .
Cl3 Cl -0.4823(3) 0.57114(9) -1.3573(9) 0.1387(17) Uani 0.50 1 d P A -2
C15 C -0.5000 0.6398(2) -1.2590(10) 0.0688(16) Uani 1 2 d S . .
H15A H -0.4593 0.6654 -1.3046 0.083 Uiso 0.50 1 d PR A -1
H15C H -0.4501 0.6538 -1.3069 0.083 Uiso 0.50 1 d PR A -2

loop_
_atom_site_aniso_label
_atom_site_aniso_U_11
_atom_site_aniso_U_22
_atom_site_aniso_U_33
_atom_site_aniso_U_23
_atom_site_aniso_U_13
_atom_site_aniso_U_12
Ag1 0.02781(12) 0.01773(11) 0.02950(13) -0.00121(15) 0.000 0.000
Cl1 0.0619(6) 0.0206(3) 0.0225(6) -0.0011(4) 0.000 0.000
N1 0.0244(9) 0.0186(7) 0.0209(12) -0.0019(8) 0.0006(9) -0.0016(7)
C1 0.0239(14) 0.0199(12) 0.0149(16) -0.0017(16) 0.000 0.000
C2 0.0263(12) 0.0187(10) 0.0203(13) -0.0010(8) 0.0011(8) -0.0010(9)
C3 0.0236(10) 0.0173(8) 0.0332(13) 0.0023(12) -0.0043(14) -0.0003(7)
C4 0.0364(16) 0.0239(13) 0.0362(15) -0.0023(10) -0.0029(12) -0.0015(11)
C5 0.0405(18) 0.0280(14) 0.0524(18) -0.0045(14) -0.0179(15) -0.0026(12)
C6 0.0255(12) 0.0263(11) 0.077(2) 0.0059(19) -0.013(2) -0.0027(9)
C7 0.0243(14) 0.0314(14) 0.067(2) 0.0003(15) 0.0109(14) 0.0014(12)
C8 0.0300(14) 0.0251(13) 0.0399(15) -0.0022(12) 0.0011(12) -0.0029(11)
C9 0.0205(12) 0.0209(10) 0.0305(13) 0.0009(9) 0.0024(9) -0.0023(9)
C10 0.0324(14) 0.0271(12) 0.0324(13) -0.0016(9) 0.0056(12) 0.0032(12)
C11 0.0415(17) 0.0271(13) 0.0449(16) -0.0075(11) 0.0117(13) 0.0044(13)
C12 0.0305(15) 0.0254(13) 0.0628(19) 0.0033(12) 0.0076(13) 0.0049(11)
C13 0.0338(16) 0.0260(13) 0.0500(17) 0.0039(12) -0.0089(13) 0.0029(12)
C14 0.0353(16) 0.0257(13) 0.0364(15) -0.0018(11) -0.0061(12) -0.0010(12)
Cl2 0.0676(11) 0.175(2) 0.0831(12) 0.0356(13) 0.000 0.000
Cl3 0.103(5) 0.0861(13) 0.227(3) -0.038(3) -0.017(4) 0.0069(15)
C15 0.042(3) 0.075(4) 0.089(4) 0.008(3) 0.000 0.000

loop_
_atom_type_symbol
_atom_type_description
_atom_type_scat_dispersion_real
_atom_type_scat_dispersion_imag
_atom_type_scat_source
C C 0.0033 0.0016 'International Tables Vol C Tables 4.2.6.8 and 6.1.1.4'
H H 0.0000 0.0000 'International Tables Vol C Tables 4.2.6.8 and 6.1.1.4'
N N 0.0061 0.0033 'International Tables Vol C Tables 4.2.6.8 and 6.1.1.4'
Cl Cl 0.1484 0.1585 'International Tables Vol C Tables 4.2.6.8 and 6.1.1.4'
Ag Ag -0.8971 1.1015 'International Tables Vol C Tables 4.2.6.8 and 6.1.1.4'

loop_
_geom_angle_atom_site_label_1
_geom_angle_atom_site_label_2
_geom_angle_atom_site_label_3
_geom_angle
_geom_angle_site_symmetry_1
_geom_angle_site_symmetry_3
C1 Ag1 Cl1 172.84(18) . .
C1 N1 C2 111.54(18) . .
C1 N1 C3 125.48(17) . .
C2 N1 C3 122.97(18) . .
N1 C1 N1 104.2(2) . 4_455
N1 C1 Ag1 127.87(12) . .
N1 C1 Ag1 127.87(12) 4_455 .
C2 C2 N1 106.29(13) 4_455 .
C2 C2 C9 129.28(12) 4_455 .
N1 C2 C9 124.3(2) . .
C8 C3 C4 121.5(2) . .
C8 C3 N1 119.5(3) . .
C4 C3 N1 118.9(3) . .
C3 C4 C5 118.3(3) . .
C3 C4 H4A 120.8 . .
C5 C4 H4A 120.8 . .
C6 C5 C4 121.1(3) . .
C6 C5 H5A 119.4 . .
C4 C5 H5A 119.4 . .
C5 C6 C7 120.1(3) . .
C5 C6 H6A 119.9 . .
C7 C6 H6A 119.9 . .
C6 C7 C8 120.0(3) . .
C6 C7 H7A 120.0 . .
C8 C7 H7A 120.0 . .
C3 C8 C7 119.0(3) . .
C3 C8 H8A 120.5 . .
C7 C8 H8A 120.5 . .
C14 C9 C10 120.0(2) . .
C14 C9 C2 120.2(2) . .
C10 C9 C2 119.8(2) . .
C9 C10 C11 119.5(3) . .
C9 C10 H10A 120.3 . .
C11 C10 H10A 120.3 . .
C12 C11 C10 119.8(3) . .
C12 C11 H11A 120.1 . .
C10 C11 H11A 120.1 . .
C13 C12 C11 120.9(3) . .
C13 C12 H12A 119.5 . .
C11 C12 H12A 119.5 . .
C12 C13 C14 119.7(3) . .
C12 C13 H13A 120.1 . .
C14 C13 H13A 120.1 . .
C9 C14 C13 120.1(3) . .
C9 C14 H14A 120.0 . .
C13 C14 H14A 120.0 . .
Cl2 C15 Cl3 111.2(4) . .
Cl2 C15 Cl3 111.2(4) . 4_455
Cl3 C15 Cl3 19.8(3) . 4_455
Cl2 C15 H15A 108.6 . .
Cl3 C15 H15A 109.2 . .
Cl3 C15 H15A 125.1 4_455 .
Cl2 C15 H15C 109.4 . .
Cl3 C15 H15C 92.2 . .
Cl3 C15 H15C 109.9 4_455 .
H15A C15 H15C 18.7 . .

loop_
_geom_bond_atom_site_label_1
_geom_bond_atom_site_label_2
_geom_bond_distance
_geom_bond_site_symmetry_2
Ag1 C1 2.079(3) .
Ag1 Cl1 2.3446(8) .
N1 C1 1.349(2) .
N1 C2 1.402(3) .
N1 C3 1.443(3) .
C1 N1 1.349(2) 4_455
C2 C2 1.343(5) 4_455
C2 C9 1.477(3) .
C3 C8 1.370(4) .
C3 C4 1.384(4) .
C4 C5 1.392(4) .
C4 H4A 0.9500 .
C5 C6 1.361(5) .
C5 H5A 0.9500 .
C6 C7 1.379(5) .
C6 H6A 0.9500 .
C7 C8 1.399(4) .
C7 H7A 0.9500 .
C8 H8A 0.9500 .
C9 C14 1.388(4) .
C9 C10 1.394(3) .
C10 C11 1.398(4) .
C10 H10A 0.9500 .
C11 C12 1.379(4) .
C11 H11A 0.9500 .
C12 C13 1.378(4) .
C12 H12A 0.9500 .
C13 C14 1.390(4) .
C13 H13A 0.9500 .
C14 H14A 0.9500 .
Cl2 C15 1.740(7) .
Cl3 C15 1.748(6) .
C15 Cl3 1.748(6) 4_455
C15 H15A 0.9600 .
C15 H15C 0.9600 .
